data_1518273
loop_
_publ_author_name
'Kern, Nicolas'
'Felten, Anne-Sophie'
'Weibel, Jean-Marc'
'Pale, Patrick'
'Blanc, Aur\'elien'

_publ_section_title
;
 Robust Synthesis of N-Sulfonylazetidine Building Blocks via Ring
 Contraction of \a-Bromo N-Sulfonylpyrrolidinones.
;
_journal_issue 23
_journal_name_full 'Organic letters'
_journal_page_first 6104
_journal_paper_doi 10.1021/ol5029496
_journal_volume 16
_journal_year 2014
_chemical_absolute_configuration ad
_chemical_formula_moiety 'C19 H31 N O5 S Si'
_chemical_formula_sum 'C19 H31 N O5 S Si'
_chemical_formula_weight 413.60
_space_group_IT_number 4
_symmetry_cell_setting monoclinic
_symmetry_Int_Tables_number 4
_symmetry_space_group_name_Hall 'P 2yb'
_symmetry_space_group_name_H-M 'P 1 21 1'
_atom_sites_solution_hydrogens geom
_atom_sites_solution_primary direct
_atom_sites_solution_secondary difmap
_audit_creation_method SHELXL-97
_cell_angle_alpha 90.00
_cell_angle_beta 90.148(5)
_cell_angle_gamma 90.00
_cell_formula_units_Z 2
_cell_length_a 6.37580(10)
_cell_length_b 7.2968(3)
_cell_length_c 23.1833(9)
_cell_measurement_reflns_used 10380
_cell_measurement_temperature 173(2)
_cell_measurement_theta_max 27.485
_cell_measurement_theta_min 0.998
_cell_volume 1078.55(6)
_computing_cell_refinement 'HKL Scalepack (Otwinowski & Minor 1997)'
_computing_data_collection 'Collect (Bruker AXS BV, 1997-2004)'
_computing_data_reduction 'HKL Denzo and Scalepack (Otwinowski & Minor 1997)'
_computing_molecular_graphics 'Ortep-3 for Windows (Farrugia, 1997)'
_computing_publication_material 'WinGX publication routines (Farrugia, 1999)'
_computing_structure_refinement 'SHELXL-97 (Sheldrick, 2008)'
_computing_structure_solution 'Sir 97'
_diffrn_ambient_temperature 173(2)
_diffrn_detector_area_resol_mean 9
_diffrn_measured_fraction_theta_full 0.999
_diffrn_measured_fraction_theta_max 0.999
_diffrn_measurement_device_type KappaCCD
_diffrn_measurement_method 'CCD rotation images, thick slices'
_diffrn_radiation_monochromator graphite
_diffrn_radiation_probe x-ray
_diffrn_radiation_type MoK\a
_diffrn_radiation_wavelength 0.71069
_diffrn_reflns_av_R_equivalents 0.0502
_diffrn_reflns_av_unetI/netI 0.0617
_diffrn_reflns_limit_h_max 8
_diffrn_reflns_limit_h_min -8
_diffrn_reflns_limit_k_max 9
_diffrn_reflns_limit_k_min -9
_diffrn_reflns_limit_l_max 30
_diffrn_reflns_limit_l_min -25
_diffrn_reflns_number 10978
_diffrn_reflns_theta_full 27.48
_diffrn_reflns_theta_max 27.48
_diffrn_reflns_theta_min 2.93
_diffrn_source 'fine-focus sealed tube'
_exptl_absorpt_coefficient_mu 0.234
_exptl_absorpt_correction_T_max 0.9162
_exptl_absorpt_correction_T_min 0.8023
_exptl_absorpt_correction_type multi-scan
_exptl_absorpt_process_details
;
[c.f. r.h. blessing, acta cryst. (1995), a51, 33-38]
;
_exptl_crystal_colour Colorless
_exptl_crystal_density_diffrn 1.273
_exptl_crystal_density_method 'not measured'
_exptl_crystal_description Prism
_exptl_crystal_F_000 444
_exptl_crystal_recrystallization_method Heptane
_exptl_crystal_size_max 0.30
_exptl_crystal_size_mid 0.20
_exptl_crystal_size_min 0.06
_refine_diff_density_max 0.210
_refine_diff_density_min -0.374
_refine_diff_density_rms 0.053
_refine_ls_abs_structure_details 'Flack H D (1983), Acta Cryst. A39, 876-881'
_refine_ls_abs_structure_Flack 0.00(8)
_refine_ls_extinction_method none
_refine_ls_goodness_of_fit_ref 1.048
_refine_ls_hydrogen_treatment constr
_refine_ls_matrix_type full
_refine_ls_number_parameters 251
_refine_ls_number_reflns 4790
_refine_ls_number_restraints 1
_refine_ls_restrained_S_all 1.048
_refine_ls_R_factor_all 0.0602
_refine_ls_R_factor_gt 0.0452
_refine_ls_shift/su_max 0.000
_refine_ls_shift/su_mean 0.000
_refine_ls_structure_factor_coef Fsqd
_refine_ls_weighting_details 'calc w=1/[\s^2^(Fo^2^)+(0.0298P)^2^+0.3991P] where P=(Fo^2^+2Fc^2^)/3'
_refine_ls_weighting_scheme calc
_refine_ls_wR_factor_gt 0.0860
_refine_ls_wR_factor_ref 0.0926
_reflns_number_gt 4058
_reflns_number_total 4790
_reflns_threshold_expression >2sigma(I)
_cod_data_source_file ol5029496_si_003.cif
_cod_data_source_block ppasf140810
_cod_depositor_comments 'Adding full bibliography for 1518273--1518274.cif.'
_cod_original_sg_symbol_H-M 'P 21'
_cod_database_code 1518273

loop_
_symmetry_equiv_pos_as_xyz
'x, y, z'
'-x, y+1/2, -z'

loop_
_atom_site_label
_atom_site_type_symbol
_atom_site_fract_x
_atom_site_fract_y
_atom_site_fract_z
_atom_site_U_iso_or_equiv
_atom_site_adp_type
_atom_site_occupancy
_atom_site_symmetry_multiplicity
_atom_site_calc_flag
_atom_site_refinement_flags
C1 C 0.3521(3) 0.7963(3) 0.29309(11) 0.0221(5) Uani 1 1 d .
H1 H 0.4297 0.8529 0.3250 0.026 Uiso 1 1 calc R
C2 C 0.3039(4) 0.5945(3) 0.30699(11) 0.0243(5) Uani 1 1 d .
H2A H 0.3957 0.5416 0.3360 0.029 Uiso 1 1 calc R
H2B H 0.2945 0.5163 0.2732 0.029 Uiso 1 1 calc R
C3 C 0.0884(4) 0.6570(3) 0.33064(11) 0.0236(5) Uani 1 1 d .
H3 H 0.0944 0.6756 0.3725 0.028 Uiso 1 1 calc R
C4 C -0.0985(3) 0.5403(4) 0.31398(11) 0.0243(5) Uani 1 1 d .
C5 C -0.2757(4) 0.4049(4) 0.23445(12) 0.0298(6) Uani 1 1 d .
H5A H -0.3263 0.3287 0.2652 0.045 Uiso 1 1 calc R
H5B H -0.2094 0.3300 0.2058 0.045 Uiso 1 1 calc R
H5C H -0.3911 0.4698 0.2173 0.045 Uiso 1 1 calc R
C6 C 0.4482(4) 0.8493(4) 0.23617(10) 0.0245(5) Uani 1 1 d .
H6A H 0.4204 0.9778 0.2287 0.029 Uiso 1 1 calc R
H6B H 0.5990 0.8330 0.2383 0.029 Uiso 1 1 calc R
C7 C -0.0080(5) 0.9237(5) 0.15026(14) 0.0468(8) Uani 1 1 d .
H7A H -0.0975 0.8277 0.1642 0.070 Uiso 1 1 calc R
H7B H -0.0697 0.9782 0.1166 0.070 Uiso 1 1 calc R
H7C H 0.0084 1.0153 0.1797 0.070 Uiso 1 1 calc R
C8 C 0.4174(5) 1.0101(5) 0.09936(14) 0.0453(8) Uani 1 1 d .
H8A H 0.4435 1.1037 0.1276 0.068 Uiso 1 1 calc R
H8B H 0.3456 1.0624 0.0668 0.068 Uiso 1 1 calc R
H8C H 0.5482 0.9586 0.0869 0.068 Uiso 1 1 calc R
C9 C 0.2290(4) 0.6249(4) 0.08199(12) 0.0320(6) Uani 1 1 d .
C10 C 0.4471(5) 0.5461(5) 0.06841(14) 0.0483(8) Uani 1 1 d .
H10A H 0.4322 0.4397 0.0444 0.072 Uiso 1 1 calc R
H10B H 0.5161 0.5126 0.1037 0.072 Uiso 1 1 calc R
H10C H 0.5290 0.6367 0.0487 0.072 Uiso 1 1 calc R
C11 C 0.1222(5) 0.6824(5) 0.02533(13) 0.0489(8) Uani 1 1 d .
H11A H 0.2026 0.7777 0.0073 0.073 Uiso 1 1 calc R
H11B H -0.0165 0.7267 0.0333 0.073 Uiso 1 1 calc R
H11C H 0.1137 0.5788 -0.0001 0.073 Uiso 1 1 calc R
C12 C 0.0974(5) 0.4742(4) 0.11071(14) 0.0484(8) Uani 1 1 d .
H12A H -0.0413 0.5196 0.1180 0.073 Uiso 1 1 calc R
H12B H 0.1618 0.4389 0.1465 0.073 Uiso 1 1 calc R
H12C H 0.0895 0.3698 0.0856 0.073 Uiso 1 1 calc R
C13 C 0.1502(4) 1.0778(3) 0.38953(10) 0.0214(5) Uani 1 1 d .
C14 C 0.3471(4) 1.1609(3) 0.38902(11) 0.0243(5) Uani 1 1 d .
H14 H 0.4107 1.1911 0.3542 0.029 Uiso 1 1 calc R
C15 C 0.4468(4) 1.1977(3) 0.44076(11) 0.0262(6) Uani 1 1 d .
H15 H 0.5780 1.2535 0.4405 0.031 Uiso 1 1 calc R
C16 C 0.3543(4) 1.1528(3) 0.49332(11) 0.0255(5) Uani 1 1 d .
C17 C 0.1583(4) 1.0707(4) 0.49282(12) 0.0298(6) Uani 1 1 d .
H17 H 0.0947 1.0403 0.5276 0.036 Uiso 1 1 calc R
C18 C 0.0555(4) 1.0329(4) 0.44149(11) 0.0275(5) Uani 1 1 d .
H18 H -0.0761 0.9779 0.4418 0.033 Uiso 1 1 calc R
C19 C 0.4681(4) 1.1914(4) 0.54930(12) 0.0373(7) Uani 1 1 d .
H19A H 0.4824 1.3214 0.5543 0.056 Uiso 1 1 calc R
H19B H 0.6046 1.1360 0.5483 0.056 Uiso 1 1 calc R
H19C H 0.3896 1.1413 0.5809 0.056 Uiso 1 1 calc R
N1 N 0.1201(3) 0.8327(3) 0.29934(8) 0.0211(4) Uani 1 1 d .
O1 O -0.2001(3) 0.4569(3) 0.34889(8) 0.0339(5) Uani 1 1 d .
O2 O -0.1256(2) 0.5348(3) 0.25716(7) 0.0278(4) Uani 1 1 d .
O3 O 0.3675(3) 0.7429(2) 0.19000(7) 0.0278(4) Uani 1 1 d .
O4 O -0.1917(2) 0.9944(3) 0.33389(8) 0.0304(4) Uani 1 1 d .
O5 O 0.0946(3) 1.1630(2) 0.28252(8) 0.0292(4) Uani 1 1 d .
Si1 Si 0.25217(11) 0.82707(10) 0.13173(3) 0.02684(17) Uani 1 1 d .
S1 S 0.02666(9) 1.02706(8) 0.32325(3) 0.02292(14) Uani 1 1 d .

loop_
_atom_site_aniso_label
_atom_site_aniso_U_11
_atom_site_aniso_U_22
_atom_site_aniso_U_33
_atom_site_aniso_U_23
_atom_site_aniso_U_13
_atom_site_aniso_U_12
C1 0.0176(11) 0.0242(14) 0.0244(13) -0.0033(10) -0.0012(9) 0.0028(10)
C2 0.0223(12) 0.0223(12) 0.0285(14) 0.0014(11) -0.0024(10) 0.0038(10)
C3 0.0268(12) 0.0207(12) 0.0233(13) 0.0010(10) 0.0003(10) 0.0015(10)
C4 0.0237(11) 0.0162(12) 0.0330(14) -0.0013(12) 0.0009(10) 0.0068(11)
C5 0.0250(13) 0.0267(14) 0.0378(16) -0.0062(12) -0.0049(11) 0.0014(11)
C6 0.0239(12) 0.0249(13) 0.0247(13) -0.0009(11) -0.0012(10) 0.0009(11)
C7 0.0445(18) 0.060(2) 0.0360(18) 0.0002(16) -0.0004(13) 0.0181(16)
C8 0.0538(18) 0.0381(18) 0.0440(18) 0.0117(16) -0.0049(14) -0.0051(16)
C9 0.0355(15) 0.0356(16) 0.0249(14) -0.0004(12) -0.0010(11) 0.0023(12)
C10 0.0575(19) 0.049(2) 0.0386(18) -0.0087(17) 0.0060(14) 0.0130(17)
C11 0.067(2) 0.048(2) 0.0315(17) 0.0004(15) -0.0134(15) -0.0003(17)
C12 0.059(2) 0.0382(19) 0.048(2) -0.0008(15) -0.0049(16) -0.0114(15)
C13 0.0238(12) 0.0176(13) 0.0228(13) -0.0049(10) -0.0008(10) 0.0041(9)
C14 0.0266(13) 0.0167(12) 0.0296(14) 0.0004(11) 0.0025(10) -0.0009(10)
C15 0.0269(13) 0.0190(13) 0.0327(15) -0.0019(11) -0.0033(11) -0.0023(10)
C16 0.0347(14) 0.0160(11) 0.0257(13) -0.0015(11) -0.0038(11) 0.0025(11)
C17 0.0374(14) 0.0265(15) 0.0255(14) -0.0022(11) 0.0053(11) -0.0019(11)
C18 0.0254(12) 0.0250(12) 0.0323(14) -0.0026(13) 0.0026(10) -0.0058(12)
C19 0.0510(18) 0.0301(16) 0.0307(16) -0.0023(13) -0.0090(13) -0.0083(14)
N1 0.0196(10) 0.0183(10) 0.0253(11) -0.0009(10) -0.0011(8) 0.0016(9)
O1 0.0351(10) 0.0327(10) 0.0340(11) -0.0023(9) 0.0113(8) -0.0058(8)
O2 0.0292(9) 0.0250(9) 0.0292(10) 0.0027(9) -0.0058(7) -0.0021(8)
O3 0.0337(10) 0.0268(10) 0.0227(10) -0.0016(8) -0.0033(7) 0.0039(8)
O4 0.0198(8) 0.0312(11) 0.0403(11) -0.0091(9) -0.0016(7) 0.0040(8)
O5 0.0378(10) 0.0217(9) 0.0283(10) 0.0028(8) -0.0041(8) 0.0040(8)
Si1 0.0284(4) 0.0274(4) 0.0246(4) 0.0016(3) -0.0015(3) 0.0033(3)
S1 0.0225(3) 0.0191(3) 0.0271(3) -0.0027(3) -0.0028(2) 0.0034(3)

loop_
_atom_type_symbol
_atom_type_description
_atom_type_scat_dispersion_real
_atom_type_scat_dispersion_imag
_atom_type_scat_source
C C 0.0033 0.0016 'International Tables Vol C Tables 4.2.6.8 and 6.1.1.4'
N N 0.0061 0.0033 'International Tables Vol C Tables 4.2.6.8 and 6.1.1.4'
O O 0.0106 0.0060 'International Tables Vol C Tables 4.2.6.8 and 6.1.1.4'
Si Si 0.0817 0.0704 'International Tables Vol C Tables 4.2.6.8 and 6.1.1.4'
S S 0.1246 0.1234 'International Tables Vol C Tables 4.2.6.8 and 6.1.1.4'
H H 0.0000 0.0000 'International Tables Vol C Tables 4.2.6.8 and 6.1.1.4'

loop_
_geom_angle_atom_site_label_1
_geom_angle_atom_site_label_2
_geom_angle_atom_site_label_3
_geom_angle
C6 C1 N1 116.1(2)
C6 C1 C2 120.7(2)
N1 C1 C2 87.27(17)
C1 C2 C3 88.27(18)
N1 C3 C4 117.9(2)
N1 C3 C2 87.66(18)
C4 C3 C2 116.2(2)
O1 C4 O2 125.7(2)
O1 C4 C3 122.5(2)
O2 C4 C3 111.7(2)
O3 C6 C1 111.9(2)
C12 C9 C11 108.9(2)
C12 C9 C10 108.4(3)
C11 C9 C10 109.0(2)
C12 C9 Si1 109.8(2)
C11 C9 Si1 110.1(2)
C10 C9 Si1 110.5(2)
C18 C13 C14 120.2(2)
C18 C13 S1 120.79(19)
C14 C13 S1 118.96(19)
C15 C14 C13 119.3(2)
C14 C15 C16 121.2(2)
C17 C16 C15 118.6(2)
C17 C16 C19 121.2(2)
C15 C16 C19 120.2(2)
C18 C17 C16 121.2(2)
C17 C18 C13 119.5(2)
C3 N1 C1 91.71(17)
C3 N1 S1 122.14(16)
C1 N1 S1 122.88(16)
C4 O2 C5 117.7(2)
C6 O3 Si1 124.95(17)
O3 Si1 C7 110.35(13)
O3 Si1 C8 110.19(13)
C7 Si1 C8 109.17(17)
O3 Si1 C9 104.10(12)
C7 Si1 C9 111.85(14)
C8 Si1 C9 111.10(14)
O4 S1 O5 121.47(11)
O4 S1 N1 105.59(11)
O5 S1 N1 105.38(11)
O4 S1 C13 108.45(11)
O5 S1 C13 107.02(12)
N1 S1 C13 108.35(11)

loop_
_geom_bond_atom_site_label_1
_geom_bond_atom_site_label_2
_geom_bond_distance
C1 C6 1.507(3)
C1 N1 1.510(3)
C1 C2 1.538(4)
C2 C3 1.550(3)
C3 N1 1.487(3)
C3 C4 1.514(4)
C4 O1 1.203(3)
C4 O2 1.329(3)
C5 O2 1.445(3)
C6 O3 1.418(3)
C7 Si1 1.854(3)
C8 Si1 1.860(3)
C9 C12 1.536(4)
C9 C11 1.537(4)
C9 C10 1.538(4)
C9 Si1 1.878(3)
C13 C18 1.388(3)
C13 C14 1.394(3)
C13 S1 1.764(2)
C14 C15 1.383(4)
C15 C16 1.394(4)
C16 C17 1.386(4)
C16 C19 1.512(4)
C17 C18 1.385(3)
N1 S1 1.636(2)
O3 Si1 1.6545(19)
O4 S1 1.435(2)
O5 S1 1.4367(19)

loop_
_geom_torsion_atom_site_label_1
_geom_torsion_atom_site_label_2
_geom_torsion_atom_site_label_3
_geom_torsion_atom_site_label_4
_geom_torsion
C6 C1 C2 C3 -135.5(2)
N1 C1 C2 C3 -16.58(17)
C1 C2 C3 N1 16.83(18)
C1 C2 C3 C4 137.0(2)
N1 C3 C4 O1 -141.9(2)
C2 C3 C4 O1 115.9(3)
N1 C3 C4 O2 41.6(3)
C2 C3 C4 O2 -60.5(3)
N1 C1 C6 O3 -65.3(3)
C2 C1 C6 O3 38.0(3)
C18 C13 C14 C15 0.1(4)
S1 C13 C14 C15 -178.72(19)
C13 C14 C15 C16 0.2(4)
C14 C15 C16 C17 -0.4(4)
C14 C15 C16 C19 178.9(2)
C15 C16 C17 C18 0.2(4)
C19 C16 C17 C18 -179.1(2)
C16 C17 C18 C13 0.1(4)
C14 C13 C18 C17 -0.2(4)
S1 C13 C18 C17 178.5(2)
C4 C3 N1 C1 -135.8(2)
C2 C3 N1 C1 -17.16(18)
C4 C3 N1 S1 92.9(2)
C2 C3 N1 S1 -148.47(17)
C6 C1 N1 C3 140.4(2)
C2 C1 N1 C3 17.30(18)
C6 C1 N1 S1 -88.8(2)
C2 C1 N1 S1 148.06(18)
O1 C4 O2 C5 -6.4(4)
C3 C4 O2 C5 169.9(2)
C1 C6 O3 Si1 123.1(2)
C6 O3 Si1 C7 -70.3(2)
C6 O3 Si1 C8 50.3(2)
C6 O3 Si1 C9 169.53(18)
C12 C9 Si1 O3 59.7(2)
C11 C9 Si1 O3 179.68(19)
C10 C9 Si1 O3 -59.8(2)
C12 C9 Si1 C7 -59.4(2)
C11 C9 Si1 C7 60.5(2)
C10 C9 Si1 C7 -179.0(2)
C12 C9 Si1 C8 178.3(2)
C11 C9 Si1 C8 -61.7(2)
C10 C9 Si1 C8 58.8(2)
C3 N1 S1 O4 -51.9(2)
C1 N1 S1 O4 -168.48(18)
C3 N1 S1 O5 178.42(18)
C1 N1 S1 O5 61.8(2)
C3 N1 S1 C13 64.1(2)
C1 N1 S1 C13 -52.5(2)
C18 C13 S1 O4 18.0(2)
C14 C13 S1 O4 -163.27(18)
C18 C13 S1 O5 150.6(2)
C14 C13 S1 O5 -30.6(2)
C18 C13 S1 N1 -96.2(2)
C14 C13 S1 N1 82.6(2)
